data_7042161
loop_
_publ_author_name
'Vaqueiro, P.'
'Makin, S.'
'Tong, Y.'
'Ewing, S. J.'

_publ_section_title
;
 A new class of hybrid super-supertetrahedral cluster and its assembly
 into a five-fold interpenetrating network.
;
_journal_issue 12
_journal_name_full 'Dalton transactions (Cambridge, England : 2003)'
_journal_page_first 3816
_journal_page_last 3819
_journal_paper_doi 10.1039/c7dt00280g
_journal_volume 46
_journal_year 2017
_chemical_formula_moiety 'C192 H220 Ga70 N36 S112'
_chemical_formula_sum 'C192 H220 Ga70 N36 S112'
_chemical_formula_weight 11503.92
_space_group_IT_number 88
_symmetry_cell_setting tetragonal
_symmetry_space_group_name_Hall '-I 4ad'
_symmetry_space_group_name_H-M 'I 41/a :2'
_atom_sites_solution_hydrogens difmap
_atom_sites_solution_primary other
_audit_creation_date 2017-01-06
_audit_creation_method CRYSTALS_ver_14.43
_audit_update_record
;
2017-01-06 deposited with the CCDC.
2017-02-21 downloaded from the CCDC.
;
_cell_angle_alpha 90
_cell_angle_beta 90
_cell_angle_gamma 90
_cell_formula_units_Z 4
_cell_length_a 24.003(3)
_cell_length_b 24.003(3)
_cell_length_c 85.886(13)
_cell_measurement_reflns_used 25427
_cell_measurement_temperature 100
_cell_measurement_theta_max 26.571
_cell_measurement_theta_min 5.541
_cell_volume 49483(12)
_computing_cell_refinement 'USER DEFINED CELL REFINEMENT'
_computing_data_collection 'USER DEFINED DATA COLLECTION'
_computing_data_reduction 'USER DEFINED DATA REDUCTION'
_computing_molecular_graphics 'CAMERON (Watkin et al., 1996)'
_computing_publication_material 'CRYSTALS (Betteridge et al., 2003)'
_computing_structure_refinement 'CRYSTALS (Betteridge et al., 2003)'
_computing_structure_solution 'Superflip (Palatinus & Chapuis, 2007)'
_diffrn_ambient_temperature 100
_diffrn_measured_fraction_theta_full 0.999
_diffrn_measured_fraction_theta_max 0.983
_diffrn_measurement_device_type
;
Bruker-Nonius APEX-2 CCD area-detector diffractometer
;
_diffrn_measurement_method \w/2\q
_diffrn_radiation_monochromator graphite
_diffrn_radiation_type 'Mo K\a'
_diffrn_radiation_wavelength 0.71073
_diffrn_reflns_av_R_equivalents 0.120
_diffrn_reflns_limit_h_max 21
_diffrn_reflns_limit_h_min -20
_diffrn_reflns_limit_k_max 30
_diffrn_reflns_limit_k_min 0
_diffrn_reflns_limit_l_max 107
_diffrn_reflns_limit_l_min 0
_diffrn_reflns_number 25427
_diffrn_reflns_theta_full 25.773
_diffrn_reflns_theta_max 26.571
_diffrn_reflns_theta_min 0.881
_diffrn_standards_number 0
_exptl_absorpt_coefficient_mu 4.241
_exptl_absorpt_correction_T_max 0.7454
_exptl_absorpt_correction_T_min 0.5638
_exptl_absorpt_correction_type multi-scan
_exptl_absorpt_process_details 'Bruker SADABS'
_exptl_crystal_colour yellow
_exptl_crystal_density_diffrn 1.544
_exptl_crystal_density_method 'not measured'
_exptl_crystal_description cube
_exptl_crystal_F_000 22344
_exptl_crystal_recrystallization_method 'Solvothermal synthesis'
_exptl_crystal_size_max 0.050
_exptl_crystal_size_mid 0.050
_exptl_crystal_size_min 0.050
_refine_diff_density_max 1.81
_refine_diff_density_min -0.84
_refine_ls_extinction_method None
_refine_ls_goodness_of_fit_ref 1.1295
_refine_ls_hydrogen_treatment noref
_refine_ls_matrix_type full
_refine_ls_number_parameters 640
_refine_ls_number_reflns 11982
_refine_ls_number_restraints 453
_refine_ls_R_factor_all 0.1280
_refine_ls_R_factor_gt 0.0709
_refine_ls_shift/su_max 0.0017220
_refine_ls_shift/su_mean 0.0000773
_refine_ls_structure_factor_coef F
_refine_ls_weighting_details
;
 Method, part 1, Chebychev polynomial, (Watkin, 1994, Prince, 1982) 
 [weight] = 1.0/[A~0~*T~0~(x)+A~1~*T~1~(x) ... +A~n-1~]*T~n-1~(x)] 
 where A~i~ are the Chebychev coefficients listed below and x= Fcalc/Fmax 
 Method = Robust Weighting (Prince, 1982) 
 W = [weight] * [1-(deltaF/6*sigmaF)^2^]^2^ 
 A~i~ are: 
 0.427 0.329 0.206 
;
_refine_ls_weighting_scheme calc
_refine_ls_wR_factor_all 0.1517
_refine_ls_wR_factor_gt 0.0755
_refine_ls_wR_factor_ref 0.0719
_reflns_limit_h_max 21
_reflns_limit_h_min -20
_reflns_limit_k_max 30
_reflns_limit_k_min 0
_reflns_limit_l_max 107
_reflns_limit_l_min 0
_reflns_number_gt 13657
_reflns_number_total 25427
_reflns_threshold_expression I>2.0\s(I)
_oxford_diffrn_Wilson_B_factor 3.54
_oxford_diffrn_Wilson_scale 16944.49
_oxford_refine_ls_r_factor_ref 0.0643
_oxford_refine_ls_scale 0.012003(17)
_oxford_reflns_number_all 25326
_oxford_reflns_threshold_expression_ref I>3.0\s(I)
_oxford_structure_analysis_title 'x84441_0m in I4(1)/a'
_cod_data_source_file c7dt00280g2.cif
_cod_data_source_block global
_cod_depositor_comments
;
The following automatic conversions were performed:

'_atom_sites_solution_primary' value 'Other' changed to 'other'
according to
/usr/data/users/saulius/crontab/automatic-downloads/rss-feeds/RSC/lib/dictionaries/cif_core.dic
dictionary named 'cif_core.dic' version 2.4.2 from 2011-04-26.

Automatic conversion script
Id: cif_fix_values 4268 2015-11-12 08:31:59Z antanas 

 Adding full bibliography for 7042161.cif.
;
_cod_original_cell_volume 49484(12)
_cod_original_sg_symbol_H-M 'I 41/a '
_cod_database_code 7042161

loop_
_symmetry_equiv_pos_as_xyz
x,y,z
-x,-y,-z
x+1/2,y+1/2,z+1/2
-x+1/2,-y+1/2,-z+1/2
x+1/2,y,-z+1/2
-x+1/2,-y,z+1/2
x+1,y+1/2,-z+1
-x+1,-y+1/2,z+1
-y+3/4,x+1/4,z+1/4
y+3/4,-x+1/4,-z+1/4
-y+5/4,x+3/4,z+3/4
y+5/4,-x+3/4,-z+3/4
y+3/4,-x+3/4,z+3/4
-y+3/4,x+3/4,-z+3/4
y+5/4,-x+5/4,z+5/4
-y+5/4,x+5/4,-z+5/4

loop_
_atom_site_label
_atom_site_type_symbol
_atom_site_fract_x
_atom_site_fract_y
_atom_site_fract_z
_atom_site_U_iso_or_equiv
_atom_site_occupancy
_atom_site_adp_type
_atom_site_refinement_flags_posn
_atom_site_refinement_flags_adp
Ga1 Ga -0.5000 0.2500 0.405893(19) 0.0555 1.0000 Uani S TU
Ga2 Ga -0.44646(5) 0.15178(5) 0.375125(15) 0.0547 1.0000 Uani . U
Ga3 Ga -0.36197(6) 0.21195(6) 0.402874(17) 0.0696 1.0000 Uani . U
Ga4 Ga 0.08424(4) 0.09883(5) 0.483354(14) 0.0484 1.0000 Uani . U
Ga5 Ga 0.21665(4) 0.15832(5) 0.482998(14) 0.0475 1.0000 Uani . U
Ga6 Ga 0.16330(4) 0.06510(4) 0.515184(13) 0.0438 1.0000 Uani . U
Ga7 Ga 0.18909(5) 0.00795(5) 0.474063(14) 0.0511 1.0000 Uani . U
Ga8 Ga 0.35272(5) 0.19985(6) 0.484831(17) 0.0651 1.0000 Uani . U
Ga9 Ga 0.31269(5) 0.11814(5) 0.516248(14) 0.0489 1.0000 Uani . U
Ga10 Ga 0.33752(5) 0.06004(6) 0.475985(15) 0.0591 1.0000 Uani . U
Ga11 Ga 0.25820(5) 0.02671(5) 0.543391(14) 0.0510 1.0000 Uani . U
Ga12 Ga 0.28371(5) -0.03374(5) 0.507692(14) 0.0490 1.0000 Uani . U
Ga13 Ga 0.30349(6) -0.07822(6) 0.469401(16) 0.0675 1.0000 Uani . U
Ga14 Ga 0.35686(8) 0.75805(8) 0.340499(18) 0.0889 1.0000 Uani . U
Ga15 Ga 0.41703(8) 0.67618(8) 0.369139(19) 0.0919 1.0000 Uani . U
Ga16 Ga 0.5000 0.7500 0.39984(3) 0.0992 1.0000 Uani S TU
Ga17 Ga 0.5000 0.7500 0.33764(2) 0.0803 1.0000 Uani S TU
Ga18 Ga 0.42589(8) 0.83370(7) 0.368595(18) 0.0868 1.0000 Uani . U
S19 S -0.52253(11) 0.17420(12) 0.39061(3) 0.0528 1.0000 Uani . U
S20 S -0.46658(16) 0.07725(13) 0.36086(5) 0.0841 1.0000 Uani . U
S21 S -0.37290(13) 0.13210(14) 0.38979(4) 0.0717 1.0000 Uani . U
S22 S -0.42657(15) 0.23276(18) 0.42079(4) 0.0812 1.0000 Uani . U
S23 S 0.12872(11) 0.17722(11) 0.47621(4) 0.0537 1.0000 Uani . U
S24 S 0.07493(11) 0.08467(11) 0.50911(3) 0.0507 1.0000 Uani . U
S25 S 0.10000(12) 0.02381(12) 0.46852(3) 0.0553 1.0000 Uani . U
S26 S 0.21689(14) -0.06565(14) 0.46008(4) 0.0650 1.0000 Uani . U
S27 S 0.19325(10) -0.01150(10) 0.50074(3) 0.0444 1.0000 Uani . U
S28 S 0.16697(11) 0.04343(12) 0.54034(3) 0.0522 1.0000 Uani . U
S29 S 0.24667(11) 0.08224(12) 0.46859(3) 0.0525 1.0000 Uani . U
S30 S 0.22081(10) 0.14001(10) 0.50945(3) 0.0435 1.0000 Uani . U
S31 S 0.26882(11) 0.23246(12) 0.47759(4) 0.0564 1.0000 Uani . U
S32 S 0.39091(12) 0.13285(15) 0.47010(4) 0.0760 1.0000 Uani . U
S33 S 0.36607(12) 0.19167(13) 0.51060(4) 0.0636 1.0000 Uani . U
S34 S 0.31516(12) 0.10025(12) 0.54179(3) 0.0560 1.0000 Uani . U
S35 S 0.34274(10) 0.04009(11) 0.50225(3) 0.0498 1.0000 Uani . U
S36 S 0.36763(14) -0.01464(15) 0.46284(4) 0.0746 1.0000 Uani . U
S37 S 0.30256(13) -0.11146(12) 0.49378(4) 0.0593 1.0000 Uani . U
S38 S 0.28985(12) -0.05304(12) 0.53298(3) 0.0549 1.0000 Uani . U
Ga39 Ga 0.49239(9) 0.60636(10) 0.39685(2) 0.1146 1.0000 Uani . U
S40 S 0.4979(2) 0.6741(2) 0.41477(5) 0.1222 1.0000 Uani . U
S41 S 0.5696(2) 0.5891(2) 0.38280(5) 0.1130 1.0000 Uani . U
S42 S 0.4123(2) 0.6002(2) 0.38394(6) 0.1189 1.0000 Uani . U
S43 S 0.42047(18) 0.75503(18) 0.38455(4) 0.0899 1.0000 Uani . U
S44 S 0.34036(19) 0.68162(17) 0.35462(5) 0.0938 1.0000 Uani . U
S45 S 0.50482(18) 0.82918(15) 0.35307(4) 0.0823 1.0000 Uani . U
S46 S 0.34991(19) 0.83830(17) 0.35366(4) 0.0920 1.0000 Uani . U
S47 S 0.42386(19) 0.75220(17) 0.32257(4) 0.0867 1.0000 Uani . U
N48 N 0.4001(5) 0.2624(5) 0.47828(12) 0.095(4) 1.0000 Uiso D U
C49 C 0.3878(5) 0.3154(5) 0.48030(13) 0.080(4) 1.0000 Uiso D U
C50 C 0.4105(5) 0.3640(5) 0.47483(13) 0.088(4) 1.0000 Uiso D U
C51 C 0.4506(5) 0.3523(7) 0.46361(14) 0.113(6) 1.0000 Uiso D U
C52 C 0.4717(9) 0.4062(9) 0.4557(2) 0.139(7) 1.0000 Uiso D U
C53 C 0.4960(7) 0.3934(6) 0.44014(18) 0.101(5) 1.0000 Uiso D U
C54 C 0.4945(5) 0.4448(6) 0.43003(17) 0.094(5) 1.0000 Uiso D U
C55 C 0.4704(4) 0.4429(6) 0.41539(17) 0.087(4) 1.0000 Uiso . U
C56 C 0.4714(4) 0.4904(7) 0.40630(18) 0.091(4) 1.0000 Uiso . U
N57 N 0.4927(4) 0.5366(5) 0.41067(15) 0.095(4) 1.0000 Uiso . U
N58 N 0.2859(6) 0.7613(6) 0.32814(17) 0.112(4) 1.0000 Uiso D U
C59 C 0.2783(8) 0.7704(9) 0.31120(18) 0.128(6) 1.0000 Uiso D U
C61 C 0.5175(5) 0.5406(8) 0.4254(2) 0.120(6) 1.0000 Uiso . U
C62 C 0.5174(5) 0.4941(8) 0.4346(2) 0.114(6) 1.0000 Uiso . U
C63 C 0.4705(6) 0.3010(7) 0.45851(17) 0.119(6) 1.0000 Uiso D U
C64 C 0.4453(7) 0.2551(8) 0.46551(19) 0.142(7) 1.0000 Uiso D U
N65 N 0.3272(5) -0.1471(5) 0.45702(13) 0.076(3) 1.0000 Uiso . U
C66 C 0.3535(7) -0.1403(7) 0.4430(2) 0.103(5) 1.0000 Uiso . U
C67 C 0.3628(8) -0.1848(8) 0.4333(2) 0.113(6) 1.0000 Uiso . U
C68 C 0.3429(7) -0.2352(7) 0.4369(2) 0.096(5) 1.0000 Uiso . U
C69 C 0.3198(7) -0.2418(7) 0.4513(2) 0.093(4) 1.0000 Uiso . U
C70 C 0.3114(6) -0.1975(7) 0.46086(18) 0.088(4) 1.0000 Uiso . U
C71 C 0.3470(10) -0.2884(10) 0.4257(3) 0.155(8) 1.0000 Uiso . U
N72 N 0.2606(4) 0.0085(3) 0.56643(12) 0.062(2) 1.0000 Uiso . U
C73 C 0.2160(8) -0.0049(4) 0.5740(2) 0.111(5) 1.0000 Uiso . U
C74 C 0.2146(9) -0.0173(4) 0.5901(3) 0.125(6) 1.0000 Uiso . U
C75 C 0.2609(6) -0.0154(4) 0.59836(18) 0.083(4) 1.0000 Uiso . U
C76 C 0.3095(10) -0.0007(5) 0.5910(3) 0.142(7) 1.0000 Uiso . U
C77 C 0.3059(9) 0.0109(4) 0.5743(2) 0.122(6) 1.0000 Uiso . U
C78 C 0.2617(10) -0.0286(10) 0.6158(3) 0.146(8) 1.0000 Uiso . U
N79 N 0.0046(3) 0.1175(3) 0.47749(9) 0.0458(19) 1.0000 Uiso . U
C80 C -0.0087(5) 0.1672(5) 0.47143(13) 0.056(3) 1.0000 Uiso . U
C81 C -0.0616(4) 0.1800(4) 0.46671(13) 0.052(3) 1.0000 Uiso . U
C82 C -0.1036(4) 0.1409(4) 0.46813(12) 0.050(3) 1.0000 Uiso . U
C83 C -0.1603(4) 0.1523(4) 0.46145(13) 0.052(3) 1.0000 Uiso . U
C84 C -0.1584(7) 0.1383(7) 0.4444(2) 0.097(5) 1.0000 Uiso . U
C85 C -0.2082(6) 0.1566(6) 0.43468(16) 0.075(4) 1.0000 Uiso . U
C86 C -0.2592(5) 0.1656(5) 0.44148(15) 0.070(3) 1.0000 Uiso . U
C87 C -0.3025(6) 0.1831(6) 0.43244(16) 0.076(4) 1.0000 Uiso . U
N88 N -0.2970(4) 0.1913(4) 0.41649(12) 0.068(3) 1.0000 Uiso . U
C89 C -0.2475(7) 0.1846(6) 0.41011(18) 0.089(4) 1.0000 Uiso . U
C90 C -0.2017(7) 0.1681(7) 0.4189(2) 0.103(5) 1.0000 Uiso . U
C91 C -0.0901(5) 0.0897(5) 0.47440(14) 0.060(3) 1.0000 Uiso . U
C92 C -0.0362(5) 0.0788(5) 0.47898(13) 0.054(3) 1.0000 Uiso . U
N94 N 0.1652(4) 0.3483(4) 0.51015(12) 0.068(3) 1.0000 Uiso . U
C95 C 0.1709(5) 0.2939(5) 0.50908(14) 0.062(3) 1.0000 Uiso . U
C96 C 0.1253(6) 0.2606(6) 0.51026(17) 0.085(4) 1.0000 Uiso . U
C97 C 0.0745(6) 0.2841(6) 0.51248(18) 0.086(4) 1.0000 Uiso . U
C98 C 0.0681(5) 0.3418(5) 0.51447(14) 0.064(3) 1.0000 Uiso . U
C99 C 0.1157(5) 0.3730(5) 0.51311(14) 0.064(3) 1.0000 Uiso . U
C101 C 0.2614(7) 0.3967(6) 0.3474(2) 0.127(7) 1.0000 Uiso D U
N102 N 0.3135(7) 0.3813(6) 0.3436(2) 0.166(7) 1.0000 Uiso D U
C103 C 0.2247(9) 0.4314(6) 0.3393(2) 0.149(8) 1.0000 Uiso D U
C104 C 0.2440(9) 0.4523(7) 0.3255(3) 0.193(11) 1.0000 Uiso D U
C105 C 0.2977(9) 0.4354(6) 0.3218(2) 0.141(7) 1.0000 Uiso D U
C106 C 0.3340(9) 0.4016(6) 0.3299(2) 0.166(9) 1.0000 Uiso D U
C107 C 0.2168(9) 0.7680(11) 0.3071(3) 0.170(9) 1.0000 Uiso D .
H491 H 0.3567 0.3211 0.4869 0.0965 1.0000 Uiso . .
H501 H 0.4004 0.4003 0.4782 0.1051 1.0000 Uiso . .
H521 H 0.4994 0.4229 0.4621 0.1671 1.0000 Uiso . .
H522 H 0.4414 0.4313 0.4545 0.1671 1.0000 Uiso . .
H531 H 0.5335 0.3815 0.4414 0.1212 1.0000 Uiso . .
H532 H 0.4750 0.3646 0.4353 0.1212 1.0000 Uiso . .
H551 H 0.4534 0.4097 0.4117 0.1039 1.0000 Uiso . .
H561 H 0.4553 0.4885 0.3962 0.1093 1.0000 Uiso . .
H591 H 0.2930 0.8059 0.3085 0.1527 1.0000 Uiso . .
H592 H 0.2979 0.7423 0.3056 0.1527 1.0000 Uiso . .
H611 H 0.5338 0.5745 0.4288 0.1444 1.0000 Uiso . .
H621 H 0.5342 0.4963 0.4446 0.1369 1.0000 Uiso . .
H631 H 0.4989 0.2976 0.4509 0.1422 1.0000 Uiso . .
H641 H 0.4560 0.2187 0.4624 0.1699 1.0000 Uiso . .
H661 H 0.3656 -0.1042 0.4399 0.1238 1.0000 Uiso . .
H671 H 0.3834 -0.1797 0.4240 0.1355 1.0000 Uiso . .
H691 H 0.3093 -0.2780 0.4547 0.1121 1.0000 Uiso . .
H701 H 0.2937 -0.2033 0.4706 0.1054 1.0000 Uiso . .
H711 H 0.3302 -0.3195 0.4307 0.1860 1.0000 Uiso . .
H712 H 0.3850 -0.2964 0.4236 0.1860 1.0000 Uiso . .
H713 H 0.3282 -0.2808 0.4162 0.1860 1.0000 Uiso . .
H731 H 0.1819 -0.0065 0.5684 0.1327 1.0000 Uiso . .
H741 H 0.1804 -0.0269 0.5950 0.1500 1.0000 Uiso . .
H761 H 0.3438 0.0018 0.5965 0.1704 1.0000 Uiso . .
H771 H 0.3392 0.0207 0.5690 0.1468 1.0000 Uiso . .
H781 H 0.2986 -0.0251 0.6196 0.1747 1.0000 Uiso . .
H782 H 0.2380 -0.0033 0.6211 0.1747 1.0000 Uiso . .
H783 H 0.2489 -0.0656 0.6174 0.1747 1.0000 Uiso . .
H801 H 0.0196 0.1946 0.4704 0.0673 1.0000 Uiso . .
H811 H -0.0695 0.2157 0.4625 0.0619 1.0000 Uiso . .
H831 H -0.1873 0.1299 0.4665 0.0622 1.0000 Uiso . .
H832 H -0.1694 0.1905 0.4628 0.0622 1.0000 Uiso . .
H841 H -0.1552 0.0990 0.4435 0.1160 1.0000 Uiso . .
H842 H -0.1261 0.1554 0.4401 0.1160 1.0000 Uiso . .
H861 H -0.2642 0.1597 0.4523 0.0843 1.0000 Uiso . .
H871 H -0.3376 0.1899 0.4372 0.0912 1.0000 Uiso . .
H891 H -0.2430 0.1913 0.3993 0.1068 1.0000 Uiso . .
H901 H -0.1662 0.1646 0.4141 0.1239 1.0000 Uiso . .
H911 H -0.1180 0.0619 0.4756 0.0717 1.0000 Uiso . .
H921 H -0.0275 0.0434 0.4833 0.0651 1.0000 Uiso . .
H951 H 0.2067 0.2781 0.5075 0.0742 1.0000 Uiso . .
H961 H 0.1290 0.2213 0.5095 0.1026 1.0000 Uiso . .
H971 H 0.0424 0.2609 0.5127 0.1033 1.0000 Uiso . .
H981 H 0.0330 0.3582 0.5166 0.0772 1.0000 Uiso . .
H991 H 0.1139 0.4124 0.5143 0.0768 1.0000 Uiso . .
H1011 H 0.2475 0.3819 0.3569 0.1524 1.0000 Uiso . .
H1031 H 0.1886 0.4399 0.3431 0.1783 1.0000 Uiso . .
H1041 H 0.2226 0.4762 0.3190 0.2319 1.0000 Uiso . .
H1051 H 0.3115 0.4493 0.3122 0.1691 1.0000 Uiso . .
H1061 H 0.3704 0.3932 0.3262 0.1995 1.0000 Uiso . .
H1071 H 0.2126 0.7739 0.2962 0.2032 1.0000 Uiso . .
H1072 H 0.1975 0.7961 0.3126 0.2032 1.0000 Uiso . .
H1073 H 0.2024 0.7325 0.3097 0.2032 1.0000 Uiso . .
H581 H 0.2650 0.7903 0.3329 0.1344 1.0000 Uiso . .
H582 H 0.2683 0.7265 0.3301 0.1344 1.0000 Uiso . .

loop_
_atom_site_aniso_label
_atom_site_aniso_U_11
_atom_site_aniso_U_22
_atom_site_aniso_U_33
_atom_site_aniso_U_23
_atom_site_aniso_U_13
_atom_site_aniso_U_12
Ga1 0.0509(10) 0.0708(12) 0.0448(10) 0.0000 0.0000 -0.0149(9)
Ga2 0.0529(7) 0.0501(7) 0.0610(8) 0.0086(6) -0.0078(6) 0.0013(5)
Ga3 0.0531(8) 0.0838(10) 0.0720(9) 0.0196(7) -0.0153(7) -0.0102(7)
Ga4 0.0358(6) 0.0511(7) 0.0584(7) 0.0094(5) 0.0011(5) -0.0026(5)
Ga5 0.0353(6) 0.0510(7) 0.0562(7) 0.0157(5) 0.0015(5) -0.0024(5)
Ga6 0.0387(6) 0.0435(6) 0.0491(7) 0.0084(5) 0.0074(5) -0.0022(5)
Ga7 0.0492(7) 0.0559(7) 0.0483(7) 0.0073(5) 0.0064(5) 0.0023(5)
Ga8 0.0386(6) 0.0763(9) 0.0805(9) 0.0410(7) -0.0009(6) -0.0101(6)
Ga9 0.0406(6) 0.0512(7) 0.0550(7) 0.0167(5) -0.0001(5) -0.0049(5)
Ga10 0.0455(7) 0.0742(8) 0.0576(8) 0.0242(6) 0.0168(6) 0.0081(6)
Ga11 0.0525(7) 0.0514(7) 0.0492(7) 0.0138(5) 0.0072(5) 0.0012(5)
Ga12 0.0437(6) 0.0510(7) 0.0523(7) 0.0151(5) 0.0113(5) 0.0033(5)
Ga13 0.0683(9) 0.0730(9) 0.0611(8) 0.0094(7) 0.0220(7) 0.0172(7)
Ga14 0.1155(13) 0.0977(12) 0.0535(9) 0.0132(8) -0.0083(9) -0.0108(10)
Ga15 0.1159(14) 0.1008(12) 0.0591(9) 0.0244(9) -0.0063(9) -0.0163(10)
Ga16 0.123(2) 0.128(2) 0.0459(12) 0.0000 0.0000 0.0010(17)
Ga17 0.1178(18) 0.0780(14) 0.0451(11) 0.0000 0.0000 -0.0117(13)
Ga18 0.1190(14) 0.0882(11) 0.0532(9) -0.0033(8) 0.0032(9) -0.0052(10)
S19 0.0504(15) 0.0581(16) 0.0500(15) 0.0077(12) -0.0068(12) -0.0084(13)
S20 0.091(3) 0.0465(17) 0.115(3) -0.0100(18) -0.033(2) 0.0123(17)
S21 0.0581(18) 0.076(2) 0.081(2) 0.0252(18) -0.0155(16) 0.0017(16)
S22 0.067(2) 0.125(3) 0.0518(19) 0.0088(19) -0.0155(15) -0.021(2)
S23 0.0377(14) 0.0509(16) 0.0725(19) 0.0193(14) -0.0032(13) -0.0042(12)
S24 0.0394(14) 0.0558(16) 0.0570(17) 0.0066(13) 0.0082(12) 0.0000(12)
S25 0.0529(16) 0.0549(16) 0.0581(17) 0.0005(13) -0.0032(13) -0.0027(13)
S26 0.071(2) 0.0684(19) 0.0557(18) -0.0020(15) 0.0076(15) 0.0099(16)
S27 0.0436(14) 0.0425(14) 0.0471(14) 0.0079(11) 0.0086(11) -0.0011(11)
S28 0.0503(15) 0.0559(16) 0.0502(16) 0.0087(12) 0.0137(12) 0.0010(12)
S29 0.0448(15) 0.0635(17) 0.0492(15) 0.0154(13) 0.0094(12) 0.0036(13)
S30 0.0340(12) 0.0433(14) 0.0533(15) 0.0128(11) 0.0016(11) -0.0027(10)
S31 0.0430(14) 0.0578(17) 0.0684(18) 0.0280(14) -0.0050(13) -0.0075(12)
S32 0.0446(16) 0.097(2) 0.086(2) 0.048(2) 0.0232(15) 0.0086(16)
S33 0.0477(16) 0.0628(18) 0.080(2) 0.0278(16) -0.0113(14) -0.0163(13)
S34 0.0556(16) 0.0570(17) 0.0554(17) 0.0119(13) -0.0028(13) -0.0049(13)
S35 0.0388(13) 0.0558(16) 0.0548(16) 0.0199(13) 0.0059(12) 0.0029(12)
S36 0.064(2) 0.090(2) 0.070(2) 0.0164(18) 0.0283(16) 0.0126(17)
S37 0.0616(18) 0.0571(17) 0.0591(18) 0.0072(14) 0.0147(14) 0.0120(14)
S38 0.0572(16) 0.0519(16) 0.0556(17) 0.0184(13) 0.0124(13) 0.0075(13)
Ga39 0.1270(16) 0.1416(18) 0.0752(12) 0.0467(12) -0.0069(11) -0.0036(13)
S40 0.149(4) 0.162(5) 0.056(2) 0.033(3) 0.001(2) 0.014(3)
S41 0.136(4) 0.115(3) 0.088(3) 0.038(3) -0.003(3) 0.001(3)
S42 0.128(4) 0.128(4) 0.101(3) 0.062(3) -0.015(3) -0.024(3)
S43 0.117(3) 0.107(3) 0.0459(19) 0.0127(18) -0.0007(19) -0.006(2)
S44 0.117(3) 0.091(3) 0.073(2) 0.017(2) -0.013(2) -0.020(2)
S45 0.118(3) 0.079(2) 0.0498(19) -0.0082(16) 0.0060(18) -0.013(2)
S46 0.120(3) 0.087(3) 0.068(2) 0.0164(19) -0.002(2) -0.005(2)
S47 0.126(3) 0.089(3) 0.0451(18) 0.0053(17) -0.0055(19) -0.011(2)

loop_
_atom_type_symbol
_atom_type_scat_dispersion_real
_atom_type_scat_dispersion_imag
_atom_type_scat_Cromer_Mann_a1
_atom_type_scat_Cromer_Mann_b1
_atom_type_scat_Cromer_Mann_a2
_atom_type_scat_Cromer_Mann_b2
_atom_type_scat_Cromer_Mann_a3
_atom_type_scat_Cromer_Mann_b3
_atom_type_scat_Cromer_Mann_a4
_atom_type_scat_Cromer_Mann_b4
_atom_type_scat_Cromer_Mann_c
_atom_type_scat_source
C 0.0033 0.0016 2.3100 20.8439 1.0200 10.2075 1.5886 0.5687 0.8650 51.6512 0.2156 'International Tables Vol C 4.2.6.8 and 6.1.1.4'
H 0.0000 0.0000 0.4930 10.5109 0.3229 26.1257 0.1402 3.1424 0.0408 57.7998 0.0030 'International Tables Vol C 4.2.6.8 and 6.1.1.4'
N 0.0061 0.0033 12.2126 0.0057 3.1322 9.8933 2.0125 28.9975 1.1663 0.5826 -11.5290 'International Tables Vol C 4.2.6.8 and 6.1.1.4'
S 0.1246 0.1234 6.9053 1.4679 5.2034 22.2151 1.4379 0.2536 1.5863 56.1720 0.8669 'International Tables Vol C 4.2.6.8 and 6.1.1.4'
Ga 0.2307 1.6083 15.2354 3.0669 6.7006 0.2412 4.3591 10.7805 2.9623 61.4135 1.7189 'International Tables Vol C 4.2.6.8 and 6.1.1.4'

loop_
_geom_angle_atom_site_label_1
_geom_angle_site_symmetry_1
_geom_angle_atom_site_label_2
_geom_angle_atom_site_label_3
_geom_angle_site_symmetry_3
_geom_angle
_geom_angle_publ_flag
S19 8_354 Ga1 S22 8_354 111.56(13) yes
S19 8_354 Ga1 S19 . 110.66(15) yes
S22 8_354 Ga1 S19 . 106.80(12) yes
S19 8_354 Ga1 S22 . 106.80(12) yes
S22 8_354 Ga1 S22 . 109.5(2) yes
S19 . Ga1 S22 . 111.56(13) yes
S19 14_455 Ga2 S19 . 109.40(14) yes
S19 14_455 Ga2 S20 . 111.01(15) yes
S19 . Ga2 S20 . 109.36(14) yes
S19 14_455 Ga2 S21 . 108.25(12) yes
S19 . Ga2 S21 . 110.48(13) yes
S20 . Ga2 S21 . 108.33(14) yes
S20 14_455 Ga3 S21 . 115.77(16) yes
S20 14_455 Ga3 S22 . 116.60(17) yes
S21 . Ga3 S22 . 117.05(14) yes
S20 14_455 Ga3 N88 . 101.9(3) yes
S21 . Ga3 N88 . 99.9(3) yes
S22 . Ga3 N88 . 101.1(3) yes
S23 . Ga4 S24 . 116.23(12) yes
S23 . Ga4 S25 . 115.96(12) yes
S24 . Ga4 S25 . 117.06(11) yes
S23 . Ga4 N79 . 101.3(2) yes
S24 . Ga4 N79 . 100.6(2) yes
S25 . Ga4 N79 . 101.3(2) yes
S23 . Ga5 S29 . 108.28(12) yes
S23 . Ga5 S30 . 109.56(11) yes
S29 . Ga5 S30 . 111.12(10) yes
S23 . Ga5 S31 . 108.33(11) yes
S29 . Ga5 S31 . 110.09(12) yes
S30 . Ga5 S31 . 109.41(11) yes
S24 . Ga6 S27 . 109.52(11) yes
S24 . Ga6 S28 . 108.28(11) yes
S27 . Ga6 S28 . 108.68(10) yes
S24 . Ga6 S30 . 110.63(10) yes
S27 . Ga6 S30 . 108.34(10) yes
S28 . Ga6 S30 . 111.35(11) yes
S25 . Ga7 S26 . 107.89(13) yes
S25 . Ga7 S27 . 106.53(11) yes
S26 . Ga7 S27 . 110.80(11) yes
S25 . Ga7 S29 . 113.62(11) yes
S26 . Ga7 S29 . 108.82(12) yes
S27 . Ga7 S29 . 109.18(11) yes
S31 . Ga8 S32 . 117.38(14) yes
S31 . Ga8 S33 . 115.52(13) yes
S32 . Ga8 S33 . 115.80(13) yes
S31 . Ga8 N48 . 100.0(3) yes
S32 . Ga8 N48 . 98.6(4) yes
S33 . Ga8 N48 . 105.5(3) yes
S30 . Ga9 S33 . 108.00(10) yes
S30 . Ga9 S34 . 108.22(11) yes
S33 . Ga9 S34 . 110.46(12) yes
S30 . Ga9 S35 . 109.98(10) yes
S33 . Ga9 S35 . 110.14(12) yes
S34 . Ga9 S35 . 110.00(11) yes
S29 . Ga10 S32 . 107.28(12) yes
S29 . Ga10 S35 . 111.35(10) yes
S32 . Ga10 S35 . 110.70(13) yes
S29 . Ga10 S36 . 110.33(14) yes
S32 . Ga10 S36 . 109.16(14) yes
S35 . Ga10 S36 . 108.01(12) yes
S28 . Ga11 S34 . 116.66(11) yes
S28 . Ga11 S38 . 115.88(12) yes
S34 . Ga11 S38 . 116.19(12) yes
S28 . Ga11 N72 . 100.4(3) yes
S34 . Ga11 N72 . 102.3(3) yes
S38 . Ga11 N72 . 101.3(2) yes
S27 . Ga12 S35 . 110.20(10) yes
S27 . Ga12 S37 . 103.98(11) yes
S35 . Ga12 S37 . 113.72(11) yes
S27 . Ga12 S38 . 111.22(10) yes
S35 . Ga12 S38 . 108.40(12) yes
S37 . Ga12 S38 . 109.32(11) yes
S26 . Ga13 S36 . 117.03(14) yes
S26 . Ga13 S37 . 111.80(12) yes
S36 . Ga13 S37 . 118.99(14) yes
S26 . Ga13 N65 . 100.4(3) yes
S36 . Ga13 N65 . 103.2(3) yes
S37 . Ga13 N65 . 101.6(3) yes
S44 . Ga14 S46 . 114.78(16) yes
S44 . Ga14 S47 . 116.78(18) yes
S46 . Ga14 S47 . 117.14(17) yes
S44 . Ga14 N58 . 99.7(4) yes
S46 . Ga14 N58 . 99.8(4) yes
S47 . Ga14 N58 . 104.4(4) yes
S45 8_564 Ga15 S42 . 109.5(2) yes
S45 8_564 Ga15 S43 . 110.81(16) yes
S42 . Ga15 S43 . 110.23(18) yes
S45 8_564 Ga15 S44 . 109.67(16) yes
S42 . Ga15 S44 . 109.01(18) yes
S43 . Ga15 S44 . 107.59(18) yes
S43 8_564 Ga16 S40 8_564 110.48(18) yes
S43 8_564 Ga16 S40 . 107.56(18) yes
S40 8_564 Ga16 S40 . 109.7(3) yes
S43 8_564 Ga16 S43 . 111.1(2) yes
S40 8_564 Ga16 S43 . 107.56(18) yes
S40 . Ga16 S43 . 110.48(18) yes
S45 8_564 Ga17 S47 8_564 110.58(15) yes
S45 8_564 Ga17 S45 . 110.30(19) yes
S47 8_564 Ga17 S45 . 107.98(14) yes
S45 8_564 Ga17 S47 . 107.98(14) yes
S47 8_564 Ga17 S47 . 109.4(2) yes
S45 . Ga17 S47 . 110.58(15) yes
S41 8_564 Ga18 S43 . 110.78(18) yes
S41 8_564 Ga18 S45 . 108.36(18) yes
S43 . Ga18 S45 . 110.17(16) yes
S41 8_564 Ga18 S46 . 108.3(2) yes
S43 . Ga18 S46 . 109.36(16) yes
S45 . Ga18 S46 . 109.83(15) yes
Ga2 12_345 S19 Ga2 . 109.56(12) yes
Ga2 12_345 S19 Ga1 . 109.41(12) yes
Ga2 . S19 Ga1 . 108.91(11) yes
Ga3 12_345 S20 Ga2 . 99.04(13) yes
Ga3 . S21 Ga2 . 101.30(14) yes
Ga3 . S22 Ga1 . 101.28(14) yes
Ga4 . S23 Ga5 . 101.97(11) yes
Ga4 . S24 Ga6 . 99.62(11) yes
Ga4 . S25 Ga7 . 100.29(12) yes
Ga13 . S26 Ga7 . 100.99(14) yes
Ga7 . S27 Ga6 . 110.52(11) yes
Ga7 . S27 Ga12 . 109.80(10) yes
Ga6 . S27 Ga12 . 109.50(11) yes
Ga11 . S28 Ga6 . 101.20(11) yes
Ga10 . S29 Ga5 . 108.95(13) yes
Ga10 . S29 Ga7 . 109.16(12) yes
Ga5 . S29 Ga7 . 108.30(11) yes
Ga9 . S30 Ga6 . 109.50(10) yes
Ga9 . S30 Ga5 . 109.14(10) yes
Ga6 . S30 Ga5 . 109.26(11) yes
Ga8 . S31 Ga5 . 99.67(11) yes
Ga8 . S32 Ga10 . 101.52(12) yes
Ga8 . S33 Ga9 . 101.61(13) yes
Ga11 . S34 Ga9 . 101.30(13) yes
Ga9 . S35 Ga12 . 108.69(11) yes
Ga9 . S35 Ga10 . 108.61(11) yes
Ga12 . S35 Ga10 . 108.81(13) yes
Ga13 . S36 Ga10 . 101.34(13) yes
Ga12 . S37 Ga13 . 101.66(12) yes
Ga11 . S38 Ga12 . 100.88(11) yes
S40 . Ga39 S41 . 116.9(2) yes
S40 . Ga39 S42 . 116.2(2) yes
S41 . Ga39 S42 . 115.6(2) yes
S40 . Ga39 N57 . 101.3(4) yes
S41 . Ga39 N57 . 99.0(3) yes
S42 . Ga39 N57 . 103.7(4) yes
Ga39 . S40 Ga16 . 101.50(17) yes
Ga39 . S41 Ga18 8_564 100.4(2) yes
Ga15 . S42 Ga39 . 100.7(2) yes
Ga18 . S43 Ga16 . 109.16(18) yes
Ga18 . S43 Ga15 . 109.15(15) yes
Ga16 . S43 Ga15 . 108.11(19) yes
Ga14 . S44 Ga15 . 101.87(18) yes
Ga15 8_564 S45 Ga17 . 109.45(17) yes
Ga15 8_564 S45 Ga18 . 108.63(15) yes
Ga17 . S45 Ga18 . 109.02(16) yes
Ga14 . S46 Ga18 . 100.75(19) yes
Ga17 . S47 Ga14 . 101.00(14) yes
Ga8 . N48 C49 . 124.7(10) yes
Ga8 . N48 C64 . 121.4(10) yes
C49 . N48 C64 . 111.0(13) yes
N48 . C49 C50 . 133.5(14) yes
N48 . C49 H491 . 113.3 no
C50 . C49 H491 . 113.3 no
C49 . C50 C51 . 109.9(14) yes
C49 . C50 H501 . 125.1 no
C51 . C50 H501 . 125.1 no
C50 . C51 C52 . 111.2(13) yes
C50 . C51 C63 . 129.4(17) yes
C52 . C51 C63 . 119.3(14) yes
C51 . C52 C53 . 110.5(15) yes
C51 . C52 H521 . 109.2 no
C53 . C52 H521 . 109.2 no
C51 . C52 H522 . 109.2 no
C53 . C52 H522 . 109.2 no
H521 . C52 H522 . 109.5 no
C52 . C53 C54 . 109.7(14) yes
C52 . C53 H531 . 109.4 no
C54 . C53 H531 . 109.4 no
C52 . C53 H532 . 109.4 no
C54 . C53 H532 . 109.4 no
H531 . C53 H532 . 109.5 no
C53 . C54 C55 . 120.3(15) yes
C53 . C54 C62 . 122.4(16) yes
C55 . C54 C62 . 117.2(14) yes
C54 . C55 C56 . 118.6(14) yes
C54 . C55 H551 . 120.7 no
C56 . C55 H551 . 120.7 no
C55 . C56 N57 . 123.8(15) yes
C55 . C56 H561 . 118.1 no
N57 . C56 H561 . 118.1 no
Ga39 . N57 C56 . 122.4(12) yes
Ga39 . N57 C61 . 117.8(12) yes
C56 . N57 C61 . 119.8(15) yes
Ga14 . N58 C59 . 128.9(12) yes
Ga14 . N58 H581 . 104.4 no
C59 . N58 H581 . 104.4 no
Ga14 . N58 H582 . 104.4 no
C59 . N58 H582 . 104.4 no
H581 . N58 H582 . 109.5 no
N58 . C59 C107 . 110.1(17) yes
N58 . C59 H591 . 109.2 no
C107 . C59 H591 . 109.5 no
N58 . C59 H592 . 109.2 no
C107 . C59 H592 . 109.6 no
H591 . C59 H592 . 109.2 no
N57 . C61 C62 . 117.6(18) yes
N57 . C61 H611 . 121.2 no
C62 . C61 H611 . 121.2 no
C61 . C62 C54 . 123.0(18) yes
C61 . C62 H621 . 118.5 no
C54 . C62 H621 . 118.5 no
C51 . C63 C64 . 114.6(18) yes
C51 . C63 H631 . 122.7 no
C64 . C63 H631 . 122.7 no
N48 . C64 C63 . 121.2(17) yes
N48 . C64 H641 . 119.4 no
C63 . C64 H641 . 119.4 no
Ga13 . N65 C66 . 119.3(10) yes
Ga13 . N65 C70 . 122.4(10) yes
C66 . N65 C70 . 117.6(13) yes
N65 . C66 C67 . 121.0(16) yes
N65 . C66 H661 . 119.5 no
C67 . C66 H661 . 119.5 no
C66 . C67 C68 . 120.4(18) yes
C66 . C67 H671 . 119.8 no
C68 . C67 H671 . 119.8 no
C67 . C68 C69 . 117.5(17) yes
C67 . C68 C71 . 124.1(18) yes
C69 . C68 C71 . 118.3(16) yes
C68 . C69 C70 . 121.1(16) yes
C68 . C69 H691 . 119.5 no
C70 . C69 H691 . 119.5 no
C69 . C70 N65 . 121.9(15) yes
C69 . C70 H701 . 119.0 no
N65 . C70 H701 . 119.0 no
C68 . C71 H711 . 109.5 no
C68 . C71 H712 . 109.5 no
H711 . C71 H712 . 109.5 no
C68 . C71 H713 . 109.5 no
H711 . C71 H713 . 109.4 no
H712 . C71 H713 . 109.5 no
Ga11 . N72 C73 . 121.4(11) yes
Ga11 . N72 C77 . 122.1(12) yes
C73 . N72 C77 . 116.5(15) yes
N72 . C73 C74 . 124.3(17) yes
N72 . C73 H731 . 117.9 no
C74 . C73 H731 . 117.9 no
C73 . C74 C75 . 119.9(19) yes
C73 . C74 H741 . 120.0 no
C75 . C74 H741 . 120.0 no
C74 . C75 C76 . 118.4(18) yes
C74 . C75 C78 . 122.0(17) yes
C76 . C75 C78 . 119.6(17) yes
C75 . C76 C77 . 116.8(20) yes
C75 . C76 H761 . 121.6 no
C77 . C76 H761 . 121.6 no
C76 . C77 N72 . 124.0(19) yes
C76 . C77 H771 . 118.0 no
N72 . C77 H771 . 118.0 no
C75 . C78 H781 . 109.5 no
C75 . C78 H782 . 109.5 no
H781 . C78 H782 . 109.5 no
C75 . C78 H783 . 109.5 no
H781 . C78 H783 . 109.5 no
H782 . C78 H783 . 109.5 no
Ga4 . N79 C80 . 121.2(7) yes
Ga4 . N79 C92 . 120.5(7) yes
C80 . N79 C92 . 118.3(9) yes
N79 . C80 C81 . 122.4(10) yes
N79 . C80 H801 . 118.8 no
C81 . C80 H801 . 118.8 no
C80 . C81 C82 . 119.8(10) yes
C80 . C81 H811 . 120.1 no
C82 . C81 H811 . 120.1 no
C81 . C82 C83 . 120.1(9) yes
C81 . C82 C91 . 117.9(10) yes
C83 . C82 C91 . 121.6(10) yes
C82 . C83 C84 . 107.7(10) yes
C82 . C83 H831 . 109.9 no
C84 . C83 H831 . 109.9 no
C82 . C83 H832 . 109.9 no
C84 . C83 H832 . 109.9 no
H831 . C83 H832 . 109.5 no
C83 . C84 C85 . 116.6(13) yes
C83 . C84 H841 . 107.7 no
C85 . C84 H841 . 107.7 no
C83 . C84 H842 . 107.7 no
C85 . C84 H842 . 107.7 no
H841 . C84 H842 . 109.5 no
C84 . C85 C86 . 120.7(13) yes
C84 . C85 C90 . 120.3(14) yes
C86 . C85 C90 . 118.8(14) yes
C85 . C86 C87 . 119.0(13) yes
C85 . C86 H861 . 120.5 no
C87 . C86 H861 . 120.5 no
C86 . C87 N88 . 122.2(12) yes
C86 . C87 H871 . 118.9 no
N88 . C87 H871 . 118.9 no
Ga3 . N88 C87 . 122.3(9) yes
Ga3 . N88 C89 . 119.2(10) yes
C87 . N88 C89 . 118.5(12) yes
N88 . C89 C90 . 121.5(15) yes
N88 . C89 H891 . 119.3 no
C90 . C89 H891 . 119.3 no
C85 . C90 C89 . 119.7(15) yes
C85 . C90 H901 . 120.1 no
C89 . C90 H901 . 120.1 no
C82 . C91 C92 . 120.1(11) yes
C82 . C91 H911 . 120.0 no
C92 . C91 H911 . 120.0 no
C91 . C92 N79 . 121.5(10) yes
C91 . C92 H921 . 119.3 no
N79 . C92 H921 . 119.3 no
C95 . N94 C99 . 122.8(11) yes
N94 . C95 C96 . 119.6(12) yes
N94 . C95 H951 . 120.2 no
C96 . C95 H951 . 120.2 no
C95 . C96 C97 . 119.4(14) yes
C95 . C96 H961 . 120.3 no
C97 . C96 H961 . 120.3 no
C96 . C97 C98 . 121.6(14) yes
C96 . C97 H971 . 119.2 no
C98 . C97 H971 . 119.2 no
C97 . C98 C99 . 116.1(12) yes
C97 . C98 H981 . 122.0 no
C99 . C98 H981 . 122.0 no
C98 . C99 N94 . 120.4(11) yes
C98 . C99 H991 . 119.8 no
N94 . C99 H991 . 119.8 no
N102 . C101 C103 . 129(2) yes
N102 . C101 H1011 . 115.5 no
C103 . C101 H1011 . 115.5 no
C101 . N102 C106 . 117(2) yes
C101 . C103 C104 . 116(2) yes
C101 . C103 H1031 . 122.0 no
C104 . C103 H1031 . 122.1 no
C103 . C104 C105 . 114(2) yes
C103 . C104 H1041 . 123.0 no
C105 . C104 H1041 . 123.1 no
C104 . C105 C106 . 130(2) yes
C104 . C105 H1051 . 114.9 no
C106 . C105 H1051 . 115.0 no
C105 . C106 N102 . 115(2) yes
C105 . C106 H1061 . 122.7 no
N102 . C106 H1061 . 122.8 no
C59 . C107 H1071 . 109.1 no
C59 . C107 H1072 . 109.3 no
H1071 . C107 H1072 . 109.5 no
C59 . C107 H1073 . 109.3 no
H1071 . C107 H1073 . 109.6 no
H1072 . C107 H1073 . 109.9 no

loop_
_geom_bond_atom_site_label_1
_geom_bond_atom_site_label_2
_geom_bond_site_symmetry_2
_geom_bond_distance
_geom_bond_publ_flag
Ga1 S19 8_354 2.308(3) yes
Ga1 S22 8_354 2.217(3) yes
Ga1 S19 . 2.308(3) yes
Ga1 S22 . 2.217(3) yes
Ga2 S19 14_455 2.326(3) yes
Ga2 S19 . 2.322(3) yes
Ga2 S20 . 2.222(4) yes
Ga2 S21 . 2.220(3) yes
Ga3 S20 14_455 2.242(4) yes
Ga3 S21 . 2.237(4) yes
Ga3 S22 . 2.241(4) yes
Ga3 N88 . 2.011(10) yes
Ga4 S23 . 2.249(3) yes
Ga4 S24 . 2.249(3) yes
Ga4 S25 . 2.238(3) yes
Ga4 N79 . 2.028(8) yes
Ga5 S23 . 2.236(3) yes
Ga5 S29 . 2.321(3) yes
Ga5 S30 . 2.316(3) yes
Ga5 S31 . 2.225(3) yes
Ga6 S24 . 2.234(3) yes
Ga6 S27 . 2.332(3) yes
Ga6 S28 . 2.224(3) yes
Ga6 S30 . 2.320(3) yes
Ga7 S25 . 2.223(3) yes
Ga7 S26 . 2.238(3) yes
Ga7 S27 . 2.340(3) yes
Ga7 S29 . 2.305(3) yes
Ga8 S31 . 2.248(3) yes
Ga8 S32 . 2.242(4) yes
Ga8 S33 . 2.245(4) yes
Ga8 N48 . 1.966(12) yes
Ga9 S30 . 2.341(3) yes
Ga9 S33 . 2.234(3) yes
Ga9 S34 . 2.236(3) yes
Ga9 S35 . 2.340(3) yes
Ga10 S29 . 2.333(3) yes
Ga10 S32 . 2.225(3) yes
Ga10 S35 . 2.309(3) yes
Ga10 S36 . 2.238(4) yes
Ga11 S28 . 2.242(3) yes
Ga11 S34 . 2.237(3) yes
Ga11 S38 . 2.245(3) yes
Ga11 N72 . 2.027(10) yes
Ga12 S27 . 2.315(3) yes
Ga12 S35 . 2.317(3) yes
Ga12 S37 . 2.261(3) yes
Ga12 S38 . 2.225(3) yes
Ga13 S26 . 2.248(4) yes
Ga13 S36 . 2.240(4) yes
Ga13 S37 . 2.240(3) yes
Ga13 N65 . 2.045(11) yes
Ga14 S44 . 2.235(4) yes
Ga14 S46 . 2.239(5) yes
Ga14 S47 . 2.231(4) yes
Ga14 N58 . 2.009(15) yes
Ga15 S45 8_564 2.332(4) yes
Ga15 S42 . 2.226(4) yes
Ga15 S43 . 2.311(5) yes
Ga15 S44 . 2.227(5) yes
Ga16 S43 8_564 2.320(4) yes
Ga16 S40 8_564 2.228(5) yes
Ga16 S40 . 2.228(5) yes
Ga16 S43 . 2.320(4) yes
Ga17 S45 8_564 2.320(4) yes
Ga17 S47 8_564 2.240(4) yes
Ga17 S45 . 2.320(4) yes
Ga17 S47 . 2.240(4) yes
Ga18 S41 8_564 2.221(5) yes
Ga18 S43 . 2.337(4) yes
Ga18 S45 . 2.319(4) yes
Ga18 S46 . 2.233(5) yes
Ga39 S40 . 2.243(6) yes
Ga39 S41 . 2.251(6) yes
Ga39 S42 . 2.224(5) yes
Ga39 N57 . 2.053(13) yes
N48 C49 . 1.317(8) yes
N48 C64 . 1.55(2) yes
C49 C50 . 1.372(9) yes
C49 H491 . 0.950 no
C50 C51 . 1.390(9) yes
C50 H501 . 0.950 no
C51 C52 . 1.55(3) yes
C51 C63 . 1.391(9) yes
C52 C53 . 1.491(9) yes
C52 H521 . 0.950 no
C52 H522 . 0.950 no
C53 C54 . 1.510(9) yes
C53 H531 . 0.950 no
C53 H532 . 0.950 no
C54 C55 . 1.39(2) yes
C54 C62 . 1.36(2) yes
C55 C56 . 1.38(2) yes
C55 H551 . 0.950 no
C56 N57 . 1.278(18) yes
C56 H561 . 0.950 no
N57 C61 . 1.40(2) yes
N58 C59 . 1.482(9) yes
N58 H581 . 0.950 no
N58 H582 . 0.950 no
C59 C107 . 1.520(9) yes
C59 H591 . 0.952 no
C59 H592 . 0.951 no
C61 C62 . 1.37(2) yes
C61 H611 . 0.950 no
C62 H621 . 0.950 no
C63 C64 . 1.393(9) yes
C63 H631 . 0.950 no
C64 H641 . 0.950 no
N65 C66 . 1.371(19) yes
N65 C70 . 1.311(17) yes
C66 C67 . 1.37(2) yes
C66 H661 . 0.950 no
C67 C68 . 1.34(2) yes
C67 H671 . 0.950 no
C68 C69 . 1.36(2) yes
C68 C71 . 1.60(3) yes
C69 C70 . 1.36(2) yes
C69 H691 . 0.950 no
C70 H701 . 0.950 no
C71 H711 . 0.950 no
C71 H712 . 0.950 no
C71 H713 . 0.950 no
N72 C73 . 1.295(19) yes
N72 C77 . 1.28(2) yes
C73 C74 . 1.41(3) yes
C73 H731 . 0.950 no
C74 C75 . 1.32(2) yes
C74 H741 . 0.950 no
C75 C76 . 1.37(3) yes
C75 C78 . 1.53(3) yes
C76 C77 . 1.46(3) yes
C76 H761 . 0.950 no
C77 H771 . 0.950 no
C78 H781 . 0.950 no
C78 H782 . 0.950 no
C78 H783 . 0.950 no
N79 C80 . 1.341(13) yes
N79 C92 . 1.355(13) yes
C80 C81 . 1.367(15) yes
C80 H801 . 0.950 no
C81 C82 . 1.382(14) yes
C81 H811 . 0.950 no
C82 C83 . 1.502(15) yes
C82 C91 . 1.381(15) yes
C83 C84 . 1.502(19) yes
C83 H831 . 0.950 no
C83 H832 . 0.950 no
C84 C85 . 1.52(2) yes
C84 H841 . 0.950 no
C84 H842 . 0.950 no
C85 C86 . 1.373(17) yes
C85 C90 . 1.39(2) yes
C86 C87 . 1.365(18) yes
C86 H861 . 0.950 no
C87 N88 . 1.390(16) yes
C87 H871 . 0.950 no
N88 C89 . 1.318(17) yes
C89 C90 . 1.39(2) yes
C89 H891 . 0.950 no
C90 H901 . 0.950 no
C91 C92 . 1.375(15) yes
C91 H911 . 0.950 no
C92 H921 . 0.950 no
N94 C95 . 1.315(15) yes
N94 C99 . 1.351(15) yes
C95 C96 . 1.359(18) yes
C95 H951 . 0.950 no
C96 C97 . 1.357(19) yes
C96 H961 . 0.950 no
C97 C98 . 1.404(18) yes
C97 H971 . 0.950 no
C98 C99 . 1.372(16) yes
C98 H981 . 0.950 no
C99 H991 . 0.950 no
C101 N102 . 1.343(9) yes
C101 C103 . 1.396(9) yes
C101 H1011 . 0.950 no
N102 C106 . 1.367(9) yes
C103 C104 . 1.368(9) yes
C103 H1031 . 0.950 no
C104 C105 . 1.386(9) yes
C104 H1041 . 0.950 no
C105 C106 . 1.379(9) yes
C105 H1051 . 0.950 no
C106 H1061 . 0.950 no
C107 H1071 . 0.951 no
C107 H1072 . 0.948 no
C107 H1073 . 0.947 no

loop_
_geom_hbond_atom_site_label_D
_geom_hbond_atom_site_label_H
_geom_hbond_atom_site_label_A
_geom_hbond_site_symmetry_A
_geom_hbond_angle_DHA
_geom_hbond_distance_DH
_geom_hbond_distance_HA
_geom_hbond_distance_DA
_geom_hbond_publ_flag
C64 H641 C63 8_554 122.8(8) 0.950 1.856 2.50(2) yes
